data_7110198
loop_
_publ_author_name
'Erin Wachter'
'Brock S. Howerton'
'Emily C. Hall'
'Sean Parkin'
'Edith C. Glazer'

_publ_section_title
;
 A new type of DNA 'light-switch': a dual photochemical sensor and
 metalating agent for duplex and G-quadruplex DNA
;
_journal_name_full Chem.Commun.
_journal_page_first 311
_journal_paper_doi 10.1039/c3cc47269h
_journal_volume 50
_journal_year 2014
_chemical_formula_sum 'C43.18 H37.25 Cl2.86 F12 N8 O0.94 P2 Ru'
_chemical_formula_weight 1175.67
_chemical_name_systematic
;                                                                               
 ?                                                                              
;
_space_group_IT_number 2
_symmetry_cell_setting triclinic
_symmetry_space_group_name_Hall '-P 1'
_symmetry_space_group_name_H-M 'P -1'
_atom_sites_solution_hydrogens geom
_atom_sites_solution_primary direct
_atom_sites_solution_secondary difmap
_audit_creation_method SHELXL-97
_cell_angle_alpha 81.255(8)
_cell_angle_beta 89.146(8)
_cell_angle_gamma 72.459(7)
_cell_formula_units_Z 4
_cell_length_a 17.115(2)
_cell_length_b 17.367(2)
_cell_length_c 17.373(2)
_cell_measurement_reflns_used 9992
_cell_measurement_temperature 90.0(2)
_cell_measurement_theta_max 67.99
_cell_measurement_theta_min 2.57
_cell_volume 4863.9(10)
_computing_cell_refinement APEX2
_computing_data_collection 'APEX2 (Bruker-AXS, 2006)'
_computing_data_reduction APEX2
_computing_molecular_graphics 'XP in SHELXTL (Sheldrick, 2008)'
_computing_publication_material
;                                                                               
SHELX-97 (Sheldrick, 2008) and local procedures                                 
;
_computing_structure_refinement 'SHELXL-97 (Sheldrick, 2008)'
_computing_structure_solution 'SHELXS-97 (Sheldrick, 2008)'
_diffrn_ambient_temperature 90.0(2)
_diffrn_detector_area_resol_mean 5.6
_diffrn_measured_fraction_theta_full 0.941
_diffrn_measured_fraction_theta_max 0.941
_diffrn_measurement_device_type 'Bruker X8 Proteum diffractometer'
_diffrn_measurement_method '\f and \w scans'
_diffrn_radiation_monochromator 'graded multilayer optics'
_diffrn_radiation_source 'fine-focus rotating anode'
_diffrn_radiation_type CuK\a
_diffrn_radiation_wavelength 1.54178
_diffrn_reflns_av_R_equivalents 0.0656
_diffrn_reflns_av_sigmaI/netI 0.0762
_diffrn_reflns_limit_h_max 20
_diffrn_reflns_limit_h_min -20
_diffrn_reflns_limit_k_max 20
_diffrn_reflns_limit_k_min -20
_diffrn_reflns_limit_l_max 20
_diffrn_reflns_limit_l_min -20
_diffrn_reflns_number 62989
_diffrn_reflns_theta_full 69.03
_diffrn_reflns_theta_max 69.03
_diffrn_reflns_theta_min 2.57
_diffrn_standards_number 0
_exptl_absorpt_coefficient_mu 5.482
_exptl_absorpt_correction_T_max 0.864
_exptl_absorpt_correction_T_min 0.489
_exptl_absorpt_correction_type multi-scan
_exptl_absorpt_process_details 'Sadabs in APEX2 (BrukerAXS, 2006)'
_exptl_crystal_colour red
_exptl_crystal_density_diffrn 1.606
_exptl_crystal_density_method 'not measured'
_exptl_crystal_description shard
_exptl_crystal_F_000 2362
_exptl_crystal_size_max 0.22
_exptl_crystal_size_mid 0.10
_exptl_crystal_size_min 0.02
_platon_squeeze_details '                                                                               '
_refine_diff_density_max 1.827
_refine_diff_density_min -1.210
_refine_diff_density_rms 0.144
_refine_ls_extinction_method none
_refine_ls_goodness_of_fit_ref 1.109
_refine_ls_hydrogen_treatment constr
_refine_ls_matrix_type full
_refine_ls_number_parameters 1321
_refine_ls_number_reflns 17033
_refine_ls_number_restraints 142
_refine_ls_restrained_S_all 1.280
_refine_ls_R_factor_all 0.1167
_refine_ls_R_factor_gt 0.0817
_refine_ls_shift/su_max 0.001
_refine_ls_shift/su_mean 0.000
_refine_ls_structure_factor_coef Fsqd
_refine_ls_weighting_details 'calc w=1/[\s^2^(Fo^2^)+(0.1598P)^2^+2.0234P] where P=(Fo^2^+2Fc^2^)/3'
_refine_ls_weighting_scheme calc
_refine_ls_wR_factor_gt 0.2333
_refine_ls_wR_factor_ref 0.2575
_reflns_number_gt 11264
_reflns_number_total 17033
_reflns_threshold_expression >2\s(I)
_cod_data_source_file c3cc47269h.txt
_cod_data_source_block x12355a-sr
_cod_database_code 7110198

loop_
_symmetry_equiv_pos_as_xyz
'x, y, z'
'-x, -y, -z'

loop_
_atom_site_label
_atom_site_type_symbol
_atom_site_fract_x
_atom_site_fract_y
_atom_site_fract_z
_atom_site_U_iso_or_equiv
_atom_site_adp_type
_atom_site_occupancy
_atom_site_symmetry_multiplicity
_atom_site_calc_flag
_atom_site_refinement_flags
_atom_site_disorder_assembly
_atom_site_disorder_group
Ru1A Ru 0.63461(4) 0.76347(3) 0.67788(4) 0.02897(19) Uani 1 1 d . . .
N1A N 0.7057(4) 0.8406(4) 0.6473(4) 0.0338(15) Uani 1 1 d . . .
N2A N 0.5460(4) 0.8747(4) 0.6440(4) 0.0304(14) Uani 1 1 d . . .
N3A N 0.6238(4) 0.7809(4) 0.7935(4) 0.0288(14) Uani 1 1 d . . .
N4A N 0.5530(4) 0.7010(4) 0.7155(4) 0.0323(15) Uani 1 1 d . . .
N5A N 0.6491(4) 0.7316(4) 0.5673(4) 0.0310(15) Uani 1 1 d . . .
N6A N 0.7303(4) 0.6554(4) 0.6983(4) 0.0302(14) Uani 1 1 d . . .
N7A N 0.8357(4) 0.5457(4) 0.4235(5) 0.0376(16) Uani 1 1 d . . .
N8A N 0.9181(4) 0.4601(4) 0.5641(5) 0.0407(18) Uani 1 1 d . . .
C1A C 0.7877(5) 0.8179(5) 0.6534(5) 0.0364(19) Uani 1 1 d . . .
H1A H 0.8167 0.7629 0.6741 0.044 Uiso 1 1 calc R . .
C2A C 0.8305(6) 0.8715(6) 0.6306(6) 0.047(2) Uani 1 1 d . . .
H2A H 0.8887 0.8541 0.6356 0.056 Uiso 1 1 calc R . .
C3A C 0.7887(7) 0.9511(6) 0.6004(7) 0.055(3) Uani 1 1 d . . .
H3A H 0.8175 0.9892 0.5833 0.066 Uiso 1 1 calc R . .
C4A C 0.7052(6) 0.9744(5) 0.5953(6) 0.045(2) Uani 1 1 d . . .
H4A H 0.6753 1.0293 0.5753 0.054 Uiso 1 1 calc R . .
C5A C 0.6643(5) 0.9182(5) 0.6193(5) 0.0335(18) Uani 1 1 d . . .
C6A C 0.5748(5) 0.9376(5) 0.6193(5) 0.0363(19) Uani 1 1 d . . .
C7A C 0.5217(6) 1.0152(5) 0.5955(6) 0.043(2) Uani 1 1 d . . .
H7A H 0.5427 1.0594 0.5776 0.051 Uiso 1 1 calc R . .
C8A C 0.4386(6) 1.0280(5) 0.5980(6) 0.045(2) Uani 1 1 d . . .
H8A H 0.4013 1.0810 0.5825 0.054 Uiso 1 1 calc R . .
C9A C 0.4099(5) 0.9615(5) 0.6239(5) 0.039(2) Uani 1 1 d . . .
H9A H 0.3528 0.9680 0.6261 0.047 Uiso 1 1 calc R . .
C10A C 0.4662(5) 0.8872(5) 0.6457(5) 0.0351(18) Uani 1 1 d . . .
H10A H 0.4469 0.8419 0.6632 0.042 Uiso 1 1 calc R . .
C11A C 0.6650(6) 0.8204(5) 0.8288(5) 0.040(2) Uani 1 1 d . . .
H11A H 0.7020 0.8438 0.7999 0.048 Uiso 1 1 calc R . .
C12A C 0.6552(6) 0.8280(6) 0.9055(6) 0.047(2) Uani 1 1 d . . .
H12A H 0.6846 0.8572 0.9291 0.056 Uiso 1 1 calc R . .
C13A C 0.6029(7) 0.7936(7) 0.9489(6) 0.055(3) Uani 1 1 d . . .
H13A H 0.5953 0.7980 1.0025 0.066 Uiso 1 1 calc R . .
C14A C 0.5625(7) 0.7528(7) 0.9113(6) 0.052(2) Uani 1 1 d . . .
H14A H 0.5261 0.7281 0.9397 0.062 Uiso 1 1 calc R . .
C15A C 0.5727(5) 0.7460(6) 0.8347(5) 0.0391(19) Uani 1 1 d . . .
C16A C 0.5339(5) 0.7015(6) 0.7903(5) 0.040(2) Uani 1 1 d . . .
C17A C 0.4797(7) 0.6606(7) 0.8235(6) 0.053(3) Uani 1 1 d . . .
H17A H 0.4667 0.6603 0.8769 0.063 Uiso 1 1 calc R . .
C18A C 0.4457(7) 0.6207(7) 0.7769(6) 0.054(3) Uani 1 1 d . . .
H18A H 0.4099 0.5912 0.7984 0.065 Uiso 1 1 calc R . .
C19A C 0.4637(6) 0.6238(6) 0.7000(6) 0.044(2) Uani 1 1 d . . .
H19A H 0.4382 0.5987 0.6671 0.052 Uiso 1 1 calc R . .
C20A C 0.5188(5) 0.6630(5) 0.6700(5) 0.0316(17) Uani 1 1 d . . .
H20A H 0.5327 0.6634 0.6168 0.038 Uiso 1 1 calc R . .
C21A C 0.7146(5) 0.6662(5) 0.5613(5) 0.0290(16) Uani 1 1 d . . .
C22A C 0.6024(5) 0.7678(5) 0.5027(5) 0.0323(17) Uani 1 1 d . . .
H22A H 0.5548 0.8124 0.5065 0.039 Uiso 1 1 calc R . .
C23A C 0.6206(5) 0.7435(4) 0.4324(5) 0.0314(18) Uani 1 1 d . . .
H23A H 0.5857 0.7707 0.3882 0.038 Uiso 1 1 calc R . .
C24A C 0.6887(6) 0.6799(5) 0.4249(5) 0.0372(19) Uani 1 1 d . . .
H24A H 0.7026 0.6638 0.3753 0.045 Uiso 1 1 calc R . .
C25A C 0.7382(5) 0.6383(5) 0.4917(5) 0.0311(17) Uani 1 1 d . . .
C26A C 0.8101(5) 0.5691(5) 0.4910(5) 0.0345(18) Uani 1 1 d . . .
C27A C 0.9026(5) 0.4797(5) 0.4247(6) 0.042(2) Uani 1 1 d . . .
C28A C 0.9306(6) 0.4514(6) 0.3540(7) 0.049(2) Uani 1 1 d . . .
H28A H 0.9033 0.4794 0.3060 0.059 Uiso 1 1 calc R . .
C29A C 0.9967(7) 0.3841(7) 0.3552(8) 0.060(3) Uani 1 1 d . . .
H29A H 1.0148 0.3647 0.3078 0.073 Uiso 1 1 calc R . .
C30A C 1.0392(7) 0.3424(6) 0.4262(9) 0.060(3) Uani 1 1 d . . .
C31A C 1.0133(6) 0.3681(6) 0.4955(8) 0.055(3) Uani 1 1 d . . .
H31A H 1.0423 0.3401 0.5428 0.066 Uiso 1 1 calc R . .
C32A C 0.9438(5) 0.4358(6) 0.4964(6) 0.044(2) Uani 1 1 d . . .
C33A C 0.8524(5) 0.5255(5) 0.5615(6) 0.038(2) Uani 1 1 d . . .
C34A C 0.8246(5) 0.5534(5) 0.6355(5) 0.0339(18) Uani 1 1 d . . .
C35A C 0.8618(5) 0.5141(5) 0.7071(5) 0.039(2) Uani 1 1 d . . .
H35A H 0.9072 0.4659 0.7106 0.047 Uiso 1 1 calc R . .
C36A C 0.8322(5) 0.5460(5) 0.7726(6) 0.041(2) Uani 1 1 d . . .
H36A H 0.8570 0.5198 0.8222 0.049 Uiso 1 1 calc R . .
C37A C 0.7665(5) 0.6162(5) 0.7672(5) 0.0366(19) Uani 1 1 d . . .
H37A H 0.7464 0.6374 0.8133 0.044 Uiso 1 1 calc R . .
C38A C 0.7580(5) 0.6238(5) 0.6330(5) 0.0314(17) Uani 1 1 d . . .
Ru1B Ru 0.12938(4) 0.77863(4) 0.23764(4) 0.0354(2) Uani 1 1 d . . .
N1B N 0.0450(5) 0.7197(4) 0.2198(5) 0.0415(17) Uani 1 1 d . . .
C1B C -0.0055(5) 0.6978(5) 0.2733(6) 0.040(2) Uani 1 1 d . . .
H1B H -0.0044 0.7121 0.3239 0.048 Uiso 1 1 calc R . .
N2B N 0.1409(5) 0.7712(5) 0.1209(4) 0.0399(17) Uani 1 1 d . . .
C2B C -0.0572(6) 0.6568(6) 0.2583(6) 0.049(2) Uani 1 1 d . . .
H2B H -0.0921 0.6426 0.2973 0.059 Uiso 1 1 calc R . .
N3B N 0.0493(5) 0.8960(5) 0.2177(5) 0.0445(18) Uani 1 1 d . . .
C3B C -0.0585(7) 0.6357(9) 0.1852(8) 0.069(3) Uani 1 1 d . . .
H3B H -0.0939 0.6059 0.1733 0.083 Uiso 1 1 calc R . .
N4B N 0.2079(5) 0.8481(5) 0.2406(5) 0.0431(18) Uani 1 1 d . . .
C4B C -0.0090(8) 0.6575(9) 0.1306(7) 0.069(3) Uani 1 1 d . . .
H4B H -0.0097 0.6431 0.0800 0.083 Uiso 1 1 calc R . .
N5B N 0.2185(4) 0.6673(4) 0.2703(4) 0.0338(15) Uani 1 1 d . . .
C5B C 0.0432(6) 0.7011(6) 0.1481(6) 0.048(2) Uani 1 1 d . . .
N6B N 0.1214(4) 0.7658(4) 0.3578(4) 0.0358(16) Uani 1 1 d . . .
C6B C 0.0955(6) 0.7308(7) 0.0903(6) 0.050(2) Uani 1 1 d . . .
N7B N 0.3703(4) 0.5004(4) 0.4958(5) 0.0373(16) Uani 1 1 d . . .
C7B C 0.1021(8) 0.7189(8) 0.0157(6) 0.063(3) Uani 1 1 d . . .
H7B H 0.0719 0.6877 -0.0036 0.076 Uiso 1 1 calc R . .
N8B N 0.2517(4) 0.5912(4) 0.5893(4) 0.0369(16) Uani 1 1 d . . .
C8B C 0.1513(7) 0.7509(8) -0.0329(6) 0.060(3) Uani 1 1 d . . .
H8B H 0.1546 0.7437 -0.0860 0.072 Uiso 1 1 calc R . .
C9B C 0.1951(7) 0.7931(7) -0.0038(6) 0.055(3) Uani 1 1 d . . .
H9B H 0.2307 0.8150 -0.0364 0.067 Uiso 1 1 calc R . .
C10B C 0.1885(7) 0.8047(7) 0.0736(6) 0.054(3) Uani 1 1 d . . .
H10B H 0.2177 0.8366 0.0932 0.065 Uiso 1 1 calc R . .
C11B C -0.0323(6) 0.9156(6) 0.2103(6) 0.047(2) Uani 1 1 d . . .
H11B H -0.0566 0.8730 0.2112 0.057 Uiso 1 1 calc R . .
C12B C -0.0821(7) 0.9945(7) 0.2015(7) 0.060(3) Uani 1 1 d . . .
H12B H -0.1398 1.0061 0.1961 0.072 Uiso 1 1 calc R . .
C13B C -0.0490(8) 1.0559(7) 0.2005(7) 0.068(3) Uani 1 1 d . . .
H13B H -0.0829 1.1111 0.1949 0.081 Uiso 1 1 calc R . .
C14B C 0.0372(7) 1.0367(7) 0.2078(6) 0.057(3) Uani 1 1 d . . .
H14B H 0.0623 1.0788 0.2067 0.068 Uiso 1 1 calc R . .
C15B C 0.0841(7) 0.9560(6) 0.2167(5) 0.048(2) Uani 1 1 d . . .
C16B C 0.1731(6) 0.9296(6) 0.2262(5) 0.042(2) Uani 1 1 d . . .
C17B C 0.2214(8) 0.9817(7) 0.2200(6) 0.057(3) Uani 1 1 d . . .
H17B H 0.1965 1.0392 0.2110 0.069 Uiso 1 1 calc R . .
C18B C 0.3047(7) 0.9499(7) 0.2267(6) 0.054(3) Uani 1 1 d . . .
H18B H 0.3382 0.9850 0.2211 0.065 Uiso 1 1 calc R . .
C19B C 0.3387(6) 0.8681(6) 0.2414(5) 0.048(2) Uani 1 1 d . . .
H19B H 0.3966 0.8452 0.2465 0.057 Uiso 1 1 calc R . .
C20B C 0.2894(6) 0.8180(6) 0.2490(5) 0.043(2) Uani 1 1 d . . .
H20B H 0.3139 0.7605 0.2606 0.052 Uiso 1 1 calc R . .
C21B C 0.2318(5) 0.6463(5) 0.3483(5) 0.0297(17) Uani 1 1 d . . .
C22B C 0.2662(6) 0.6198(5) 0.2243(5) 0.0384(19) Uani 1 1 d . . .
H22B H 0.2555 0.6326 0.1696 0.046 Uiso 1 1 calc R . .
C23B C 0.3310(6) 0.5522(6) 0.2535(6) 0.041(2) Uani 1 1 d . . .
H23B H 0.3653 0.5206 0.2190 0.049 Uiso 1 1 calc R . .
C24B C 0.3454(5) 0.5313(5) 0.3317(6) 0.041(2) Uani 1 1 d . . .
H24B H 0.3893 0.4847 0.3524 0.049 Uiso 1 1 calc R . .
C25B C 0.2944(5) 0.5796(5) 0.3814(5) 0.0307(17) Uani 1 1 d . . .
C26B C 0.3058(5) 0.5615(5) 0.4658(5) 0.0333(18) Uani 1 1 d . . .
C27B C 0.3770(6) 0.4845(5) 0.5740(6) 0.040(2) Uani 1 1 d . . .
C28B C 0.4466(6) 0.4215(5) 0.6113(6) 0.050(2) Uani 1 1 d . . .
H28B H 0.4896 0.3928 0.5816 0.060 Uiso 1 1 calc R . .
C29B C 0.4495(7) 0.4042(6) 0.6898(7) 0.057(3) Uani 1 1 d . . .
H29B H 0.4962 0.3633 0.7145 0.068 Uiso 1 1 calc R . .
C30B C 0.3886(8) 0.4424(6) 0.7360(7) 0.057(3) Uani 1 1 d . . .
C31B C 0.3211(7) 0.5038(6) 0.7026(6) 0.050(2) Uani 1 1 d . . .
H31B H 0.2786 0.5299 0.7343 0.060 Uiso 1 1 calc R . .
C32B C 0.3156(6) 0.5275(5) 0.6215(5) 0.039(2) Uani 1 1 d . . .
C33B C 0.2476(5) 0.6090(5) 0.5137(5) 0.0334(18) Uani 1 1 d . . .
C34B C 0.1840(5) 0.6802(5) 0.4760(5) 0.0305(17) Uani 1 1 d . . .
C35B C 0.1283(5) 0.7330(5) 0.5183(5) 0.0353(18) Uani 1 1 d . . .
H35B H 0.1310 0.7232 0.5737 0.042 Uiso 1 1 calc R . .
C36B C 0.0697(6) 0.7993(5) 0.4793(6) 0.041(2) Uani 1 1 d . . .
H36B H 0.0296 0.8340 0.5075 0.050 Uiso 1 1 calc R . .
C37B C 0.0688(6) 0.8154(5) 0.3992(5) 0.039(2) Uani 1 1 d . . .
H37B H 0.0298 0.8631 0.3728 0.046 Uiso 1 1 calc R . .
C38B C 0.1778(5) 0.6991(4) 0.3952(5) 0.0286(16) Uani 1 1 d . . .
P1A P 0.80818(17) 0.84858(17) 0.3949(2) 0.0674(9) Uani 1 1 d . . .
F1A F 0.7554(4) 0.8365(5) 0.4664(4) 0.0754(19) Uani 1 1 d . . .
F2A F 0.8335(4) 0.7526(4) 0.3913(5) 0.078(2) Uani 1 1 d . . .
F3A F 0.7308(5) 0.8608(5) 0.3397(4) 0.085(2) Uani 1 1 d . . .
F4A F 0.7838(4) 0.9435(4) 0.3993(6) 0.100(3) Uani 1 1 d . . .
F5A F 0.8847(4) 0.8350(5) 0.4548(7) 0.101(3) Uani 1 1 d . . .
F6A F 0.8677(6) 0.8584(6) 0.3292(8) 0.140(5) Uani 1 1 d . . .
P1B P 0.43859(18) 0.6637(2) 0.08283(16) 0.0605(8) Uani 1 1 d . . .
F1B F 0.5267(4) 0.6769(4) 0.0885(4) 0.0653(17) Uani 1 1 d . . .
F2B F 0.4651(4) 0.6238(5) 0.0058(4) 0.075(2) Uani 1 1 d . . .
F3B F 0.4722(4) 0.5759(4) 0.1334(4) 0.0629(16) Uani 1 1 d . . .
F4B F 0.3521(4) 0.6469(5) 0.0744(4) 0.080(2) Uani 1 1 d . . .
F5B F 0.4057(5) 0.7502(5) 0.0299(5) 0.095(3) Uani 1 1 d . . .
F6B F 0.4124(6) 0.7019(5) 0.1595(5) 0.099(3) Uani 1 1 d . . .
P1C P 0.36644(17) 0.77749(14) 0.47156(15) 0.0465(6) Uani 1 1 d D . .
F1C F 0.3562(3) 0.7158(3) 0.4174(3) 0.0495(13) Uani 1 1 d D . .
F2C F 0.3203(4) 0.7381(4) 0.5381(3) 0.0603(16) Uani 1 1 d D . .
F3C F 0.4144(4) 0.8182(3) 0.4062(3) 0.0545(15) Uani 1 1 d D . .
F4C F 0.4508(4) 0.7113(4) 0.5040(4) 0.0598(16) Uani 1 1 d D . .
F5C F 0.2837(4) 0.8421(3) 0.4363(4) 0.0626(16) Uani 1 1 d D . .
F6C F 0.3765(5) 0.8400(4) 0.5248(4) 0.075(2) Uani 1 1 d D . .
P1D P 0.9134(8) 0.7368(8) 0.8737(6) 0.0527(17) Uani 0.542(9) 1 d PDU A 1
F1D F 0.8518(14) 0.8248(10) 0.8418(15) 0.066(3) Uani 0.542(9) 1 d PDU A 1
F2D F 0.9877(13) 0.7740(14) 0.8615(13) 0.070(4) Uani 0.542(9) 1 d PDU A 1
F3D F 0.9762(10) 0.6514(9) 0.9089(11) 0.086(4) Uani 0.542(9) 1 d PDU A 1
F4D F 0.9034(12) 0.7568(11) 0.9593(8) 0.084(3) Uani 0.542(9) 1 d PDU A 1
F5D F 0.8441(8) 0.6956(8) 0.8767(10) 0.076(3) Uani 0.542(9) 1 d PDU A 1
F6D F 0.9247(10) 0.7124(11) 0.7894(8) 0.086(3) Uani 0.542(9) 1 d PDU A 1
P1D' P 0.9231(9) 0.7408(9) 0.8566(8) 0.0527(17) Uani 0.458(9) 1 d PDU A 2
F1D' F 0.8448(16) 0.8195(13) 0.8489(18) 0.066(3) Uani 0.458(9) 1 d PDU A 2
F2D' F 0.9802(17) 0.7927(16) 0.8754(15) 0.070(4) Uani 0.458(9) 1 d PDU A 2
F3D' F 0.9971(11) 0.6589(11) 0.8654(13) 0.086(4) Uani 0.458(9) 1 d PDU A 2
F4D' F 0.9088(15) 0.7217(13) 0.9460(10) 0.084(3) Uani 0.458(9) 1 d PDU A 2
F5D' F 0.8689(11) 0.6952(9) 0.8231(12) 0.076(3) Uani 0.458(9) 1 d PDU A 2
F6D' F 0.9434(11) 0.7591(12) 0.7676(9) 0.086(3) Uani 0.458(9) 1 d PDU A 2
C1S C 0.5969(11) 0.9196(10) 0.1942(15) 0.136(8) Uani 1 1 d D . .
H1S1 H 0.6298 0.9139 0.2423 0.163 Uiso 1 1 calc R . .
H1S2 H 0.6311 0.9286 0.1492 0.163 Uiso 1 1 calc R . .
Cl1S Cl 0.5109(3) 1.0050(4) 0.1910(3) 0.1296(18) Uani 1 1 d D . .
Cl2S Cl 0.5738(6) 0.8281(5) 0.1922(5) 0.187(3) Uani 1 1 d D . .
C2S C 0.6411(11) 0.5028(11) 0.0122(9) 0.116(7) Uani 1 1 d D . .
H2S1 H 0.6177 0.5538 0.0343 0.139 Uiso 1 1 calc R . .
H2S2 H 0.5951 0.4829 -0.0008 0.139 Uiso 1 1 calc R . .
Cl3S Cl 0.7046(4) 0.4312(4) 0.0807(3) 0.157(3) Uani 1 1 d D . .
Cl4S Cl 0.6914(3) 0.5243(3) -0.0737(2) 0.1096(14) Uani 1 1 d D . .
C3S C 0.8064(14) 0.6097(15) 0.0365(14) 0.078(8) Uani 0.429(6) 1 d PDU . .
H3S1 H 0.8290 0.6562 0.0250 0.093 Uiso 0.429(6) 1 calc PR . .
H3S2 H 0.7717 0.6113 -0.0091 0.093 Uiso 0.429(6) 1 calc PR . .
Cl5S Cl 0.7445(6) 0.6250(8) 0.1148(7) 0.110(4) Uani 0.429(6) 1 d PD . .
Cl6S Cl 0.8870(7) 0.5205(7) 0.0457(8) 0.120(4) Uani 0.429(6) 1 d PD . .
C4S C 0.0833(14) 0.9772(17) 0.5209(10) 0.068(7) Uani 0.429(6) 1 d PDU B -1
H4S1 H 0.1291 0.9278 0.5151 0.081 Uiso 0.429(6) 1 calc PR B -1
H4S2 H 0.1074 1.0206 0.5292 0.081 Uiso 0.429(6) 1 calc PR B -1
Cl7S Cl 0.0312(6) 0.9555(4) 0.6025(4) 0.074(2) Uani 0.429(6) 1 d PD B -1
Cl8S Cl 0.0247(5) 1.0089(5) 0.4347(5) 0.075(2) Uani 0.429(6) 1 d PD B -1
C1E1 C 0.3173(7) 0.8706(9) 0.8167(8) 0.077(4) Uani 1 1 d D . .
H1E1 H 0.2694 0.9025 0.8418 0.116 Uiso 1 1 calc R . .
H1E2 H 0.3497 0.9061 0.7948 0.116 Uiso 1 1 calc R . .
H1E3 H 0.3511 0.8263 0.8552 0.116 Uiso 1 1 calc R . .
C2E1 C 0.2883(10) 0.8335(10) 0.7500(9) 0.090(4) Uani 1 1 d D . .
H2E1 H 0.2619 0.8780 0.7071 0.108 Uiso 1 1 calc R . .
H2E2 H 0.3364 0.7957 0.7290 0.108 Uiso 1 1 calc R . .
O1E1 O 0.2338(4) 0.7921(5) 0.7763(4) 0.0579(18) Uani 1 1 d D . .
C3E1 C 0.2120(8) 0.7514(8) 0.7191(7) 0.069(3) Uani 1 1 d D . .
H3E1 H 0.2621 0.7125 0.7022 0.082 Uiso 1 1 calc R . .
H3E2 H 0.1862 0.7918 0.6731 0.082 Uiso 1 1 calc R . .
C4E1 C 0.1549(8) 0.7069(9) 0.7499(7) 0.069(3) Uani 1 1 d D . .
H4E1 H 0.1795 0.6685 0.7968 0.104 Uiso 1 1 calc R . .
H4E2 H 0.1434 0.6766 0.7105 0.104 Uiso 1 1 calc R . .
H4E3 H 0.1037 0.7458 0.7630 0.104 Uiso 1 1 calc R . .
C1E2 C 0.4141(14) 0.9388(15) 0.0221(15) 0.131(9) Uani 0.876(17) 1 d PD . .
H1E4 H 0.4389 0.9548 -0.0266 0.196 Uiso 0.876(17) 1 calc PR . .
H1E5 H 0.4332 0.8792 0.0362 0.196 Uiso 0.876(17) 1 calc PR . .
H1E6 H 0.4301 0.9640 0.0637 0.196 Uiso 0.876(17) 1 calc PR . .
C2E2 C 0.3199(13) 0.9680(11) 0.0110(9) 0.100(7) Uani 0.876(17) 1 d PD . .
H2E3 H 0.3021 0.9267 -0.0114 0.120 Uiso 0.876(17) 1 calc PR . .
H2E4 H 0.2947 0.9734 0.0624 0.120 Uiso 0.876(17) 1 calc PR . .
O1E2 O 0.2929(9) 1.0427(10) -0.0379(10) 0.126(6) Uani 0.876(17) 1 d PD . .
C3E2 C 0.2039(12) 1.0803(16) -0.0424(16) 0.167(15) Uani 0.876(17) 1 d PD . .
H3E3 H 0.1830 1.0947 0.0087 0.200 Uiso 0.876(17) 1 calc PR . .
H3E4 H 0.1760 1.0429 -0.0590 0.200 Uiso 0.876(17) 1 calc PR . .
C4E2 C 0.1904(18) 1.1568(17) -0.1031(19) 0.193(18) Uani 0.876(17) 1 d PD . .
H4E4 H 0.1834 1.2044 -0.0768 0.290 Uiso 0.876(17) 1 calc PR . .
H4E5 H 0.1412 1.1647 -0.1352 0.290 Uiso 0.876(17) 1 calc PR . .
H4E6 H 0.2380 1.1504 -0.1363 0.290 Uiso 0.876(17) 1 calc PR . .

loop_
_atom_site_aniso_label
_atom_site_aniso_U_11
_atom_site_aniso_U_22
_atom_site_aniso_U_33
_atom_site_aniso_U_23
_atom_site_aniso_U_13
_atom_site_aniso_U_12
Ru1A 0.0250(3) 0.0216(3) 0.0394(4) -0.0031(2) 0.0028(2) -0.0066(2)
N1A 0.031(4) 0.022(3) 0.047(4) -0.005(3) 0.003(3) -0.007(3)
N2A 0.028(3) 0.029(3) 0.033(4) -0.006(3) 0.000(3) -0.008(3)
N3A 0.032(3) 0.030(3) 0.024(3) -0.002(2) 0.001(3) -0.009(3)
N4A 0.022(3) 0.029(4) 0.042(4) -0.001(3) 0.006(3) -0.006(3)
N5A 0.020(3) 0.017(3) 0.056(4) -0.006(3) 0.004(3) -0.006(3)
N6A 0.021(3) 0.026(3) 0.046(4) -0.008(3) 0.004(3) -0.009(3)
N7A 0.031(4) 0.029(4) 0.059(5) -0.015(3) 0.009(3) -0.016(3)
N8A 0.028(4) 0.022(3) 0.073(5) -0.010(3) 0.010(3) -0.007(3)
C1A 0.024(4) 0.029(4) 0.059(6) -0.012(4) 0.006(4) -0.010(3)
C2A 0.032(5) 0.040(5) 0.073(7) -0.009(4) 0.001(4) -0.017(4)
C3A 0.054(6) 0.037(5) 0.087(8) -0.007(5) 0.010(5) -0.033(5)
C4A 0.040(5) 0.025(4) 0.072(7) -0.009(4) 0.000(4) -0.014(4)
C5A 0.032(4) 0.026(4) 0.043(5) -0.009(3) 0.002(3) -0.007(3)
C6A 0.033(4) 0.029(4) 0.051(5) -0.009(3) 0.008(4) -0.013(4)
C7A 0.041(5) 0.025(4) 0.059(6) 0.001(4) 0.000(4) -0.008(4)
C8A 0.041(5) 0.028(4) 0.058(6) 0.001(4) 0.003(4) -0.001(4)
C9A 0.030(4) 0.031(4) 0.050(5) 0.001(4) 0.002(4) -0.004(4)
C10A 0.029(4) 0.029(4) 0.047(5) -0.005(3) 0.004(3) -0.008(3)
C11A 0.042(5) 0.037(5) 0.042(5) -0.006(4) 0.004(4) -0.012(4)
C12A 0.049(6) 0.053(6) 0.046(5) -0.014(4) 0.004(4) -0.024(5)
C13A 0.057(6) 0.071(7) 0.045(6) -0.016(5) 0.009(5) -0.028(6)
C14A 0.056(6) 0.060(6) 0.051(6) -0.020(5) 0.017(5) -0.031(5)
C15A 0.035(5) 0.041(5) 0.038(5) -0.002(4) 0.004(4) -0.010(4)
C16A 0.035(5) 0.046(5) 0.041(5) -0.005(4) 0.006(4) -0.018(4)
C17A 0.057(6) 0.068(7) 0.044(6) -0.011(5) 0.010(5) -0.033(6)
C18A 0.062(7) 0.073(7) 0.044(6) -0.003(5) 0.012(5) -0.049(6)
C19A 0.043(5) 0.034(5) 0.057(6) -0.005(4) 0.005(4) -0.018(4)
C20A 0.026(4) 0.025(4) 0.040(5) -0.003(3) 0.000(3) -0.003(3)
C21A 0.022(4) 0.023(4) 0.046(5) -0.002(3) 0.000(3) -0.013(3)
C22A 0.025(4) 0.023(4) 0.046(5) -0.002(3) 0.004(3) -0.005(3)
C23A 0.036(4) 0.018(4) 0.045(5) -0.003(3) -0.009(3) -0.015(3)
C24A 0.046(5) 0.033(5) 0.043(5) -0.016(4) 0.013(4) -0.024(4)
C25A 0.026(4) 0.021(4) 0.052(5) -0.008(3) 0.007(3) -0.014(3)
C26A 0.029(4) 0.030(4) 0.054(5) -0.010(4) 0.011(4) -0.021(4)
C27A 0.034(5) 0.030(4) 0.068(6) -0.019(4) 0.020(4) -0.015(4)
C28A 0.046(6) 0.040(5) 0.074(7) -0.024(5) 0.024(5) -0.023(5)
C29A 0.058(7) 0.053(6) 0.093(9) -0.048(6) 0.049(6) -0.035(6)
C30A 0.042(6) 0.029(5) 0.120(11) -0.027(6) 0.041(6) -0.021(4)
C31A 0.039(5) 0.031(5) 0.101(9) -0.021(5) 0.031(5) -0.016(4)
C32A 0.029(4) 0.035(5) 0.075(7) -0.011(4) 0.018(4) -0.019(4)
C33A 0.022(4) 0.024(4) 0.069(6) -0.004(4) 0.010(4) -0.013(3)
C34A 0.031(4) 0.020(4) 0.054(5) -0.006(3) 0.009(4) -0.012(3)
C35A 0.029(4) 0.034(5) 0.053(5) -0.002(4) 0.001(4) -0.009(4)
C36A 0.035(5) 0.033(5) 0.052(6) 0.000(4) 0.000(4) -0.010(4)
C37A 0.032(4) 0.029(4) 0.047(5) 0.001(3) -0.001(4) -0.010(4)
C38A 0.022(4) 0.029(4) 0.047(5) -0.001(3) 0.005(3) -0.015(3)
Ru1B 0.0323(4) 0.0335(4) 0.0362(4) -0.0031(3) 0.0041(3) -0.0051(3)
N1B 0.038(4) 0.033(4) 0.048(5) -0.007(3) 0.002(3) -0.002(3)
C1B 0.032(5) 0.031(4) 0.050(5) 0.000(4) 0.001(4) -0.004(4)
N2B 0.047(4) 0.041(4) 0.023(3) -0.004(3) 0.008(3) -0.001(3)
C2B 0.034(5) 0.046(5) 0.060(6) 0.004(4) -0.002(4) -0.009(4)
N3B 0.041(4) 0.035(4) 0.047(5) 0.003(3) 0.008(3) -0.001(3)
C3B 0.049(7) 0.082(9) 0.080(9) -0.016(7) -0.004(6) -0.024(6)
N4B 0.038(4) 0.043(4) 0.045(4) -0.006(3) 0.010(3) -0.009(3)
C4B 0.065(7) 0.098(10) 0.055(7) -0.027(6) -0.012(6) -0.033(7)
N5B 0.028(3) 0.034(4) 0.040(4) -0.006(3) 0.001(3) -0.011(3)
C5B 0.039(5) 0.053(6) 0.046(6) -0.006(4) 0.000(4) -0.005(4)
N6B 0.030(4) 0.035(4) 0.038(4) -0.002(3) 0.007(3) -0.005(3)
C6B 0.050(6) 0.054(6) 0.044(6) -0.010(4) -0.007(4) -0.009(5)
N7B 0.032(4) 0.026(3) 0.057(5) -0.006(3) -0.002(3) -0.013(3)
C7B 0.066(7) 0.089(9) 0.039(6) -0.023(5) -0.004(5) -0.024(6)
N8B 0.039(4) 0.030(4) 0.046(4) -0.002(3) -0.003(3) -0.018(3)
C8B 0.057(7) 0.082(8) 0.031(5) -0.012(5) -0.006(5) -0.003(6)
C9B 0.054(6) 0.066(7) 0.034(5) -0.002(5) 0.005(4) -0.004(5)
C10B 0.054(6) 0.055(6) 0.040(5) -0.002(4) 0.011(4) 0.001(5)
C11B 0.044(5) 0.045(5) 0.045(5) 0.001(4) 0.009(4) -0.005(4)
C12B 0.051(6) 0.047(6) 0.067(7) 0.009(5) 0.006(5) -0.003(5)
C13B 0.074(8) 0.046(6) 0.066(8) -0.005(5) 0.010(6) 0.005(6)
C14B 0.069(7) 0.043(6) 0.055(6) -0.010(5) 0.004(5) -0.010(5)
C15B 0.067(7) 0.047(6) 0.031(5) -0.005(4) 0.006(4) -0.018(5)
C16B 0.047(5) 0.043(5) 0.034(5) 0.000(4) 0.005(4) -0.011(4)
C17B 0.081(8) 0.041(6) 0.054(6) -0.008(4) 0.011(5) -0.024(6)
C18B 0.051(6) 0.057(7) 0.058(7) -0.004(5) 0.001(5) -0.023(5)
C19B 0.049(6) 0.060(6) 0.039(5) -0.008(4) 0.007(4) -0.024(5)
C20B 0.042(5) 0.051(5) 0.034(5) -0.005(4) 0.005(4) -0.012(4)
C21B 0.023(4) 0.027(4) 0.041(5) -0.008(3) 0.006(3) -0.010(3)
C22B 0.046(5) 0.030(4) 0.044(5) -0.014(3) 0.015(4) -0.015(4)
C23B 0.038(5) 0.038(5) 0.051(6) -0.014(4) 0.015(4) -0.015(4)
C24B 0.033(5) 0.033(5) 0.054(6) -0.007(4) 0.013(4) -0.007(4)
C25B 0.027(4) 0.025(4) 0.042(5) -0.004(3) 0.004(3) -0.012(3)
C26B 0.024(4) 0.021(4) 0.058(5) -0.004(3) -0.002(3) -0.011(3)
C27B 0.046(5) 0.025(4) 0.054(6) -0.002(4) -0.005(4) -0.019(4)
C28B 0.052(6) 0.027(5) 0.064(7) -0.005(4) -0.017(5) -0.004(4)
C29B 0.052(6) 0.034(5) 0.078(8) 0.004(5) -0.029(6) -0.009(5)
C30B 0.075(8) 0.041(6) 0.058(7) 0.006(5) -0.017(6) -0.026(6)
C31B 0.069(7) 0.039(5) 0.045(6) 0.002(4) -0.002(5) -0.026(5)
C32B 0.045(5) 0.026(4) 0.050(5) -0.004(4) -0.003(4) -0.016(4)
C33B 0.032(4) 0.025(4) 0.047(5) -0.002(3) -0.002(3) -0.016(3)
C34B 0.026(4) 0.027(4) 0.043(5) -0.005(3) 0.000(3) -0.015(3)
C35B 0.037(5) 0.038(5) 0.034(4) -0.009(3) 0.006(3) -0.016(4)
C36B 0.036(5) 0.034(5) 0.050(5) -0.011(4) 0.010(4) -0.005(4)
C37B 0.041(5) 0.023(4) 0.043(5) -0.005(3) 0.005(4) 0.002(4)
C38B 0.029(4) 0.021(4) 0.038(4) -0.008(3) 0.005(3) -0.010(3)
P1A 0.0348(14) 0.0383(14) 0.118(3) 0.0028(15) 0.0273(15) -0.0030(11)
F1A 0.058(4) 0.097(5) 0.084(5) -0.029(4) 0.011(3) -0.036(4)
F2A 0.053(4) 0.051(4) 0.126(6) -0.006(4) 0.024(4) -0.013(3)
F3A 0.088(5) 0.077(5) 0.065(4) -0.004(4) 0.017(4) 0.006(4)
F4A 0.051(4) 0.046(4) 0.187(10) -0.007(5) 0.026(5) 0.001(3)
F5A 0.042(4) 0.070(5) 0.184(10) -0.007(5) -0.006(5) -0.014(4)
F6A 0.105(7) 0.075(6) 0.223(13) -0.004(7) 0.110(8) -0.017(5)
P1B 0.0504(15) 0.0722(19) 0.0418(14) 0.0073(12) 0.0147(11) -0.0014(14)
F1B 0.068(4) 0.074(4) 0.050(4) -0.002(3) 0.009(3) -0.019(3)
F2B 0.061(4) 0.117(6) 0.047(4) -0.011(4) 0.014(3) -0.029(4)
F3B 0.058(4) 0.073(4) 0.051(4) 0.013(3) 0.002(3) -0.021(3)
F4B 0.053(4) 0.107(6) 0.062(4) 0.012(4) 0.016(3) -0.011(4)
F5B 0.073(5) 0.085(5) 0.095(6) 0.025(4) 0.019(4) 0.003(4)
F6B 0.125(7) 0.084(5) 0.084(5) -0.029(4) 0.052(5) -0.020(5)
P1C 0.0575(15) 0.0377(12) 0.0513(14) 0.0051(10) -0.0140(11) -0.0301(12)
F1C 0.056(3) 0.032(3) 0.065(4) -0.003(2) -0.007(3) -0.022(2)
F2C 0.080(4) 0.061(4) 0.055(4) -0.001(3) 0.000(3) -0.047(3)
F3C 0.063(4) 0.051(3) 0.058(4) 0.012(3) -0.008(3) -0.038(3)
F4C 0.060(4) 0.059(4) 0.061(4) 0.011(3) -0.020(3) -0.028(3)
F5C 0.064(4) 0.034(3) 0.085(5) 0.000(3) -0.002(3) -0.011(3)
F6C 0.109(6) 0.071(4) 0.073(4) -0.020(3) 0.008(4) -0.065(4)
P1D 0.045(3) 0.0491(18) 0.061(4) -0.008(3) -0.012(3) -0.0099(17)
F1D 0.051(4) 0.045(3) 0.101(6) -0.006(3) 0.004(4) -0.017(3)
F2D 0.058(5) 0.075(9) 0.078(7) 0.000(5) -0.003(5) -0.029(6)
F3D 0.069(7) 0.062(5) 0.110(11) 0.008(7) -0.026(7) -0.003(4)
F4D 0.109(7) 0.095(11) 0.066(5) -0.012(5) 0.004(5) -0.059(8)
F5D 0.080(7) 0.049(4) 0.104(9) -0.001(7) -0.034(6) -0.033(5)
F6D 0.076(7) 0.100(10) 0.072(5) -0.020(6) 0.000(5) -0.009(6)
P1D' 0.045(3) 0.0491(18) 0.061(4) -0.008(3) -0.012(3) -0.0099(17)
F1D' 0.051(4) 0.045(3) 0.101(6) -0.006(3) 0.004(4) -0.017(3)
F2D' 0.058(5) 0.075(9) 0.078(7) 0.000(5) -0.003(5) -0.029(6)
F3D' 0.069(7) 0.062(5) 0.110(11) 0.008(7) -0.026(7) -0.003(4)
F4D' 0.109(7) 0.095(11) 0.066(5) -0.012(5) 0.004(5) -0.059(8)
F5D' 0.080(7) 0.049(4) 0.104(9) -0.001(7) -0.034(6) -0.033(5)
F6D' 0.076(7) 0.100(10) 0.072(5) -0.020(6) 0.000(5) -0.009(6)
C1S 0.105(15) 0.141(19) 0.15(2) 0.007(15) 0.001(13) -0.038(14)
Cl1S 0.112(4) 0.161(5) 0.114(4) -0.034(3) 0.004(3) -0.032(4)
Cl2S 0.203(8) 0.194(8) 0.189(7) -0.035(6) 0.016(6) -0.094(7)
C2S 0.132(15) 0.093(12) 0.086(11) 0.000(9) 0.029(10) 0.012(11)
Cl3S 0.138(4) 0.176(5) 0.079(3) 0.035(3) 0.027(3) 0.043(4)
Cl4S 0.159(4) 0.107(3) 0.069(2) -0.005(2) 0.024(2) -0.055(3)
C3S 0.073(12) 0.081(12) 0.083(13) -0.008(9) -0.018(9) -0.030(10)
Cl5S 0.093(7) 0.142(9) 0.108(8) -0.010(6) 0.010(5) -0.060(7)
Cl6S 0.100(7) 0.098(7) 0.167(11) -0.058(7) -0.017(7) -0.017(6)
C4S 0.084(12) 0.056(11) 0.072(11) -0.020(9) 0.018(9) -0.030(9)
Cl7S 0.102(6) 0.055(4) 0.064(4) -0.012(3) 0.000(4) -0.022(4)
Cl8S 0.080(5) 0.058(4) 0.091(6) -0.019(4) 0.003(4) -0.026(4)
C1E1 0.042(6) 0.105(11) 0.082(9) -0.020(8) 0.018(6) -0.019(7)
C2E1 0.088(10) 0.097(11) 0.096(11) -0.022(9) 0.032(9) -0.041(9)
O1E1 0.049(4) 0.073(5) 0.056(4) -0.014(4) 0.011(3) -0.024(4)
C3E1 0.064(7) 0.084(9) 0.060(7) -0.020(6) 0.005(6) -0.021(7)
C4E1 0.063(7) 0.090(9) 0.063(7) -0.027(6) 0.013(6) -0.031(7)
C1E2 0.15(2) 0.14(2) 0.13(2) -0.046(16) 0.031(16) -0.070(19)
C2E2 0.17(2) 0.114(16) 0.053(9) -0.029(9) 0.028(11) -0.091(16)
O1E2 0.115(12) 0.125(13) 0.136(13) -0.050(11) 0.005(9) -0.020(10)
C3E2 0.091(16) 0.19(3) 0.23(3) -0.15(3) -0.032(18) 0.000(17)
C4E2 0.17(3) 0.15(3) 0.20(3) -0.03(2) -0.09(3) 0.06(2)

loop_
_atom_type_symbol
_atom_type_description
_atom_type_scat_dispersion_real
_atom_type_scat_dispersion_imag
_atom_type_scat_source
C C 0.0181 0.0091 'International Tables Vol C Tables 4.2.6.8 and 6.1.1.4'
H H 0.0000 0.0000 'International Tables Vol C Tables 4.2.6.8 and 6.1.1.4'
N N 0.0311 0.0180 'International Tables Vol C Tables 4.2.6.8 and 6.1.1.4'
F F 0.0727 0.0534 'International Tables Vol C Tables 4.2.6.8 and 6.1.1.4'
P P 0.2955 0.4335 'International Tables Vol C Tables 4.2.6.8 and 6.1.1.4'
Ru Ru 0.0552 3.2960 'International Tables Vol C Tables 4.2.6.8 and 6.1.1.4'
O O 0.0492 0.0322 'International Tables Vol C Tables 4.2.6.8 and 6.1.1.4'
Cl Cl 0.3639 0.7018 'International Tables Vol C Tables 4.2.6.8 and 6.1.1.4'

loop_
_geom_angle_atom_site_label_1
_geom_angle_atom_site_label_2
_geom_angle_atom_site_label_3
_geom_angle
N4A Ru1A N5A 97.3(3)
N4A Ru1A N2A 95.3(3)
N5A Ru1A N2A 95.2(3)
N4A Ru1A N6A 90.0(3)
N5A Ru1A N6A 78.9(3)
N2A Ru1A N6A 172.6(3)
N4A Ru1A N3A 78.8(3)
N5A Ru1A N3A 173.3(2)
N2A Ru1A N3A 90.6(3)
N6A Ru1A N3A 95.5(3)
N4A Ru1A N1A 171.6(3)
N5A Ru1A N1A 88.7(3)
N2A Ru1A N1A 78.2(3)
N6A Ru1A N1A 96.9(3)
N3A Ru1A N1A 95.7(3)
C1A N1A C5A 119.5(7)
C1A N1A Ru1A 124.9(6)
C5A N1A Ru1A 115.6(6)
C10A N2A C6A 119.4(7)
C10A N2A Ru1A 125.3(6)
C6A N2A Ru1A 115.3(5)
C11A N3A C15A 119.6(7)
C11A N3A Ru1A 125.2(6)
C15A N3A Ru1A 115.2(5)
C16A N4A C20A 120.7(7)
C16A N4A Ru1A 114.9(6)
C20A N4A Ru1A 124.5(6)
C22A N5A C21A 117.7(7)
C22A N5A Ru1A 128.2(5)
C21A N5A Ru1A 114.1(5)
C37A N6A C38A 118.8(7)
C37A N6A Ru1A 127.4(6)
C38A N6A Ru1A 113.8(5)
C26A N7A C27A 117.8(8)
C33A N8A C32A 117.1(9)
N1A C1A C2A 121.8(8)
N1A C1A H1A 119.1
C2A C1A H1A 119.1
C1A C2A C3A 119.2(9)
C1A C2A H2A 120.4
C3A C2A H2A 120.4
C4A C3A C2A 118.9(8)
C4A C3A H3A 120.5
C2A C3A H3A 120.5
C3A C4A C5A 119.9(9)
C3A C4A H4A 120.1
C5A C4A H4A 120.1
N1A C5A C4A 120.7(8)
N1A C5A C6A 115.0(7)
C4A C5A C6A 124.2(8)
N2A C6A C7A 120.9(8)
N2A C6A C5A 115.7(7)
C7A C6A C5A 123.4(8)
C8A C7A C6A 119.5(8)
C8A C7A H7A 120.3
C6A C7A H7A 120.3
C7A C8A C9A 118.7(8)
C7A C8A H8A 120.6
C9A C8A H8A 120.6
C10A C9A C8A 118.0(8)
C10A C9A H9A 121.0
C8A C9A H9A 121.0
N2A C10A C9A 123.6(8)
N2A C10A H10A 118.2
C9A C10A H10A 118.2
N3A C11A C12A 121.4(8)
N3A C11A H11A 119.3
C12A C11A H11A 119.3
C11A C12A C13A 120.4(9)
C11A C12A H12A 119.8
C13A C12A H12A 119.8
C14A C13A C12A 116.7(10)
C14A C13A H13A 121.6
C12A C13A H13A 121.6
C15A C14A C13A 122.2(10)
C15A C14A H14A 118.9
C13A C14A H14A 118.9
N3A C15A C14A 119.7(8)
N3A C15A C16A 114.4(8)
C14A C15A C16A 126.0(8)
N4A C16A C17A 120.8(8)
N4A C16A C15A 116.8(7)
C17A C16A C15A 122.4(8)
C18A C17A C16A 118.3(9)
C18A C17A H17A 120.8
C16A C17A H17A 120.8
C19A C18A C17A 119.8(9)
C19A C18A H18A 120.1
C17A C18A H18A 120.1
C18A C19A C20A 120.0(9)
C18A C19A H19A 120.0
C20A C19A H19A 120.0
N4A C20A C19A 120.4(8)
N4A C20A H20A 119.8
C19A C20A H20A 119.8
N5A C21A C25A 123.3(7)
N5A C21A C38A 116.1(8)
C25A C21A C38A 120.6(7)
N5A C22A C23A 122.6(8)
N5A C22A H22A 118.7
C23A C22A H22A 118.7
C22A C23A C24A 120.2(8)
C22A C23A H23A 119.9
C24A C23A H23A 119.9
C23A C24A C25A 119.1(8)
C23A C24A H24A 120.5
C25A C24A H24A 120.5
C21A C25A C24A 117.0(7)
C21A C25A C26A 119.1(8)
C24A C25A C26A 123.9(8)
N7A C26A C33A 120.2(8)
N7A C26A C25A 119.0(8)
C33A C26A C25A 120.7(8)
N7A C27A C28A 119.6(10)
N7A C27A C32A 121.2(9)
C28A C27A C32A 119.2(9)
C29A C28A C27A 119.7(11)
C29A C28A H28A 120.1
C27A C28A H28A 120.1
C28A C29A C30A 121.0(10)
C28A C29A H29A 119.5
C30A C29A H29A 119.5
C31A C30A C29A 120.6(10)
C30A C31A C32A 119.7(12)
C30A C31A H31A 120.2
C32A C31A H31A 120.2
N8A C32A C31A 119.5(10)
N8A C32A C27A 120.7(8)
C31A C32A C27A 119.7(10)
N8A C33A C26A 123.0(9)
N8A C33A C34A 117.4(8)
C26A C33A C34A 119.6(8)
C35A C34A C38A 118.8(8)
C35A C34A C33A 123.4(8)
C38A C34A C33A 117.8(8)
C36A C35A C34A 118.9(8)
C36A C35A H35A 120.6
C34A C35A H35A 120.6
C35A C36A C37A 120.2(9)
C35A C36A H36A 119.9
C37A C36A H36A 119.9
N6A C37A C36A 121.7(9)
N6A C37A H37A 119.1
C36A C37A H37A 119.1
N6A C38A C34A 121.6(8)
N6A C38A C21A 116.5(7)
C34A C38A C21A 121.9(8)
N2B Ru1B N1B 78.6(3)
N2B Ru1B N4B 95.3(3)
N1B Ru1B N4B 171.8(3)
N2B Ru1B N3B 93.2(3)
N1B Ru1B N3B 96.6(3)
N4B Ru1B N3B 78.2(3)
N2B Ru1B N6B 170.7(3)
N1B Ru1B N6B 95.9(3)
N4B Ru1B N6B 90.8(3)
N3B Ru1B N6B 94.9(3)
N2B Ru1B N5B 93.1(3)
N1B Ru1B N5B 90.6(3)
N4B Ru1B N5B 95.1(3)
N3B Ru1B N5B 171.2(3)
N6B Ru1B N5B 79.3(3)
C5B N1B C1B 119.2(9)
C5B N1B Ru1B 114.6(7)
C1B N1B Ru1B 126.2(7)
C2B C1B N1B 122.9(10)
C2B C1B H1B 118.5
N1B C1B H1B 118.5
C10B N2B C6B 118.6(8)
C10B N2B Ru1B 124.6(7)
C6B N2B Ru1B 116.8(6)
C1B C2B C3B 118.6(10)
C1B C2B H2B 120.7
C3B C2B H2B 120.7
C11B N3B C15B 119.1(9)
C11B N3B Ru1B 125.5(7)
C15B N3B Ru1B 115.3(7)
C4B C3B C2B 119.6(11)
C4B C3B H3B 120.2
C2B C3B H3B 120.2
C20B N4B C16B 119.2(9)
C20B N4B Ru1B 124.8(7)
C16B N4B Ru1B 115.8(6)
C3B C4B C5B 120.2(11)
C3B C4B H4B 119.9
C5B C4B H4B 119.9
C22B N5B C21B 118.5(7)
C22B N5B Ru1B 127.7(6)
C21B N5B Ru1B 113.6(5)
N1B C5B C4B 119.6(10)
N1B C5B C6B 117.2(9)
C4B C5B C6B 123.2(10)
C37B N6B C38B 119.2(7)
C37B N6B Ru1B 127.5(6)
C38B N6B Ru1B 113.3(5)
C7B C6B N2B 121.1(10)
C7B C6B C5B 126.3(10)
N2B C6B C5B 112.5(9)
C26B N7B C27B 116.0(8)
C6B C7B C8B 121.0(11)
C6B C7B H7B 119.5
C8B C7B H7B 119.5
C33B N8B C32B 117.2(8)
C9B C8B C7B 118.4(10)
C9B C8B H8B 120.8
C7B C8B H8B 120.8
C8B C9B C10B 120.3(11)
C8B C9B H9B 119.8
C10B C9B H9B 119.8
N2B C10B C9B 120.3(11)
N2B C10B H10B 119.9
C9B C10B H10B 119.9
N3B C11B C12B 122.5(10)
N3B C11B H11B 118.8
C12B C11B H11B 118.8
C13B C12B C11B 119.8(11)
C13B C12B H12B 120.1
C11B C12B H12B 120.1
C12B C13B C14B 118.8(11)
C12B C13B H13B 120.6
C14B C13B H13B 120.6
C15B C14B C13B 118.8(11)
C15B C14B H14B 120.6
C13B C14B H14B 120.6
N3B C15B C14B 121.1(10)
N3B C15B C16B 115.7(9)
C14B C15B C16B 123.2(10)
N4B C16B C17B 120.3(9)
N4B C16B C15B 114.8(8)
C17B C16B C15B 124.8(9)
C18B C17B C16B 119.8(10)
C18B C17B H17B 120.1
C16B C17B H17B 120.1
C19B C18B C17B 119.2(10)
C19B C18B H18B 120.4
C17B C18B H18B 120.4
C18B C19B C20B 119.8(10)
C18B C19B H19B 120.1
C20B C19B H19B 120.1
N4B C20B C19B 121.7(9)
N4B C20B H20B 119.2
C19B C20B H20B 119.2
N5B C21B C25B 122.6(7)
N5B C21B C38B 116.1(7)
C25B C21B C38B 121.3(8)
N5B C22B C23B 122.0(9)
N5B C22B H22B 119.0
C23B C22B H22B 119.0
C24B C23B C22B 119.8(8)
C24B C23B H23B 120.1
C22B C23B H23B 120.1
C23B C24B C25B 119.0(8)
C23B C24B H24B 120.5
C25B C24B H24B 120.5
C21B C25B C24B 118.0(8)
C21B C25B C26B 119.5(7)
C24B C25B C26B 122.4(7)
N7B C26B C33B 122.2(8)
N7B C26B C25B 118.1(8)
C33B C26B C25B 119.8(7)
N7B C27B C32B 121.7(8)
N7B C27B C28B 119.7(9)
C32B C27B C28B 118.6(9)
C29B C28B C27B 118.3(10)
C29B C28B H28B 120.9
C27B C28B H28B 120.9
C28B C29B C30B 123.7(9)
C28B C29B H29B 118.2
C30B C29B H29B 118.2
C29B C30B C31B 120.0(10)
C30B C31B C32B 119.5(11)
C30B C31B H31B 120.2
C32B C31B H31B 120.2
N8B C32B C31B 119.4(9)
N8B C32B C27B 120.8(8)
C31B C32B C27B 119.9(9)
N8B C33B C26B 121.9(8)
N8B C33B C34B 119.7(8)
C26B C33B C34B 118.3(8)
C38B C34B C35B 117.4(7)
C38B C34B C33B 120.4(7)
C35B C34B C33B 122.2(8)
C36B C35B C34B 119.4(8)
C36B C35B H35B 120.3
C34B C35B H35B 120.3
C35B C36B C37B 119.9(8)
C35B C36B H36B 120.1
C37B C36B H36B 120.1
N6B C37B C36B 121.6(8)
N6B C37B H37B 119.2
C36B C37B H37B 119.2
N6B C38B C34B 122.4(7)
N6B C38B C21B 117.4(7)
C34B C38B C21B 120.2(7)
F6A P1A F1A 174.6(7)
F6A P1A F4A 90.5(5)
F1A P1A F4A 90.0(5)
F6A P1A F3A 96.4(7)
F1A P1A F3A 88.9(4)
F4A P1A F3A 92.0(5)
F6A P1A F2A 89.5(5)
F1A P1A F2A 89.9(4)
F4A P1A F2A 179.3(6)
F3A P1A F2A 88.6(5)
F6A P1A F5A 86.3(7)
F1A P1A F5A 88.4(5)
F4A P1A F5A 88.3(5)
F3A P1A F5A 177.3(5)
F2A P1A F5A 91.0(4)
F6B P1B F3B 89.8(4)
F6B P1B F5B 91.9(5)
F3B P1B F5B 178.2(5)
F6B P1B F2B 179.2(5)
F3B P1B F2B 89.5(4)
F5B P1B F2B 88.8(5)
F6B P1B F1B 90.8(5)
F3B P1B F1B 90.4(4)
F5B P1B F1B 89.6(4)
F2B P1B F1B 89.5(4)
F6B P1B F4B 91.9(5)
F3B P1B F4B 88.5(4)
F5B P1B F4B 91.4(4)
F2B P1B F4B 87.8(4)
F1B P1B F4B 177.1(5)
F2C P1C F6C 90.4(4)
F2C P1C F1C 90.2(3)
F6C P1C F1C 179.3(3)
F2C P1C F5C 92.0(4)
F6C P1C F5C 89.1(4)
F1C P1C F5C 90.4(3)
F2C P1C F3C 178.3(3)
F6C P1C F3C 88.1(3)
F1C P1C F3C 91.4(3)
F5C P1C F3C 88.6(3)
F2C P1C F4C 89.3(3)
F6C P1C F4C 92.6(4)
F1C P1C F4C 87.9(3)
F5C P1C F4C 177.8(4)
F3C P1C F4C 90.0(3)
F5D P1D F4D 95.7(9)
F5D P1D F6D 83.2(10)
F4D P1D F6D 177.4(11)
F5D P1D F3D 89.4(9)
F4D P1D F3D 87.3(10)
F6D P1D F3D 90.3(10)
F5D P1D F2D 173.1(11)
F4D P1D F2D 91.0(10)
F6D P1D F2D 90.0(10)
F3D P1D F2D 89.2(10)
F5D P1D F1D 92.5(11)
F4D P1D F1D 90.2(11)
F6D P1D F1D 92.2(11)
F3D P1D F1D 177.0(12)
F2D P1D F1D 89.2(10)
F5D' P1D' F4D' 100.4(12)
F5D' P1D' F2D' 170.1(14)
F4D' P1D' F2D' 89.5(12)
F5D' P1D' F3D' 88.8(11)
F4D' P1D' F3D' 88.5(12)
F2D' P1D' F3D' 92.5(12)
F5D' P1D' F6D' 82.3(11)
F4D' P1D' F6D' 176.5(13)
F2D' P1D' F6D' 87.9(12)
F3D' P1D' F6D' 89.2(11)
F5D' P1D' F1D' 88.1(12)
F4D' P1D' F1D' 90.0(13)
F2D' P1D' F1D' 91.0(12)
F3D' P1D' F1D' 176.2(15)
F6D' P1D' F1D' 92.5(13)
Cl1S C1S Cl2S 113.9(11)
Cl1S C1S H1S1 108.8
Cl2S C1S H1S1 108.8
Cl1S C1S H1S2 108.8
Cl2S C1S H1S2 108.8
H1S1 C1S H1S2 107.7
Cl3S C2S Cl4S 112.8(9)
Cl3S C2S H2S1 109.0
Cl4S C2S H2S1 109.0
Cl3S C2S H2S2 109.0
Cl4S C2S H2S2 109.0
H2S1 C2S H2S2 107.8
Cl5S C3S Cl6S 117.0(15)
Cl5S C3S H3S1 108.0
Cl6S C3S H3S1 108.0
Cl5S C3S H3S2 108.0
Cl6S C3S H3S2 108.0
H3S1 C3S H3S2 107.3
Cl7S C4S Cl8S 115.2(13)
Cl7S C4S H4S1 108.5
Cl8S C4S H4S1 108.5
Cl7S C4S H4S2 108.5
Cl8S C4S H4S2 108.5
H4S1 C4S H4S2 107.5
C2E1 C1E1 H1E1 109.5
C2E1 C1E1 H1E2 109.5
H1E1 C1E1 H1E2 109.5
C2E1 C1E1 H1E3 109.5
H1E1 C1E1 H1E3 109.5
H1E2 C1E1 H1E3 109.5
O1E1 C2E1 C1E1 111.3(11)
O1E1 C2E1 H2E1 109.4
C1E1 C2E1 H2E1 109.4
O1E1 C2E1 H2E2 109.4
C1E1 C2E1 H2E2 109.4
H2E1 C2E1 H2E2 108.0
C2E1 O1E1 C3E1 112.7(10)
O1E1 C3E1 C4E1 111.0(10)
O1E1 C3E1 H3E1 109.4
C4E1 C3E1 H3E1 109.4
O1E1 C3E1 H3E2 109.4
C4E1 C3E1 H3E2 109.4
H3E1 C3E1 H3E2 108.0
C3E1 C4E1 H4E1 109.5
C3E1 C4E1 H4E2 109.5
H4E1 C4E1 H4E2 109.5
C3E1 C4E1 H4E3 109.5
H4E1 C4E1 H4E3 109.5
H4E2 C4E1 H4E3 109.5
C2E2 C1E2 H1E4 109.5
C2E2 C1E2 H1E5 109.5
H1E4 C1E2 H1E5 109.5
C2E2 C1E2 H1E6 109.5
H1E4 C1E2 H1E6 109.5
H1E5 C1E2 H1E6 109.5
O1E2 C2E2 C1E2 111.5(16)
O1E2 C2E2 H2E3 109.3
C1E2 C2E2 H2E3 109.3
O1E2 C2E2 H2E4 109.3
C1E2 C2E2 H2E4 109.3
H2E3 C2E2 H2E4 108.0
C2E2 O1E2 C3E2 114.8(18)
O1E2 C3E2 C4E2 104.2(19)
O1E2 C3E2 H3E3 110.9
C4E2 C3E2 H3E3 110.9
O1E2 C3E2 H3E4 110.9
C4E2 C3E2 H3E4 110.9
H3E3 C3E2 H3E4 108.9
C3E2 C4E2 H4E4 109.5
C3E2 C4E2 H4E5 109.5
H4E4 C4E2 H4E5 109.5
C3E2 C4E2 H4E6 109.5
H4E4 C4E2 H4E6 109.5
H4E5 C4E2 H4E6 109.5

loop_
_geom_bond_atom_site_label_1
_geom_bond_atom_site_label_2
_geom_bond_distance
Ru1A N4A 2.055(7)
Ru1A N5A 2.071(7)
Ru1A N2A 2.071(7)
Ru1A N6A 2.072(6)
Ru1A N3A 2.074(6)
Ru1A N1A 2.075(7)
N1A C1A 1.338(11)
N1A C5A 1.339(10)
N2A C10A 1.318(11)
N2A C6A 1.339(11)
N3A C11A 1.333(11)
N3A C15A 1.346(11)
N4A C16A 1.336(11)
N4A C20A 1.344(11)
N5A C22A 1.342(11)
N5A C21A 1.349(10)
N6A C37A 1.341(11)
N6A C38A 1.353(11)
N7A C26A 1.325(11)
N7A C27A 1.352(12)
N8A C33A 1.332(11)
N8A C32A 1.333(13)
C1A C2A 1.361(12)
C1A H1A 0.9500
C2A C3A 1.376(14)
C2A H2A 0.9500
C3A C4A 1.363(14)
C3A H3A 0.9500
C4A C5A 1.376(12)
C4A H4A 0.9500
C5A C6A 1.467(12)
C6A C7A 1.385(12)
C7A C8A 1.374(14)
C7A H7A 0.9500
C8A C9A 1.397(13)
C8A H8A 0.9500
C9A C10A 1.361(12)
C9A H9A 0.9500
C10A H10A 0.9500
C11A C12A 1.360(13)
C11A H11A 0.9500
C12A C13A 1.376(14)
C12A H12A 0.9500
C13A C14A 1.362(15)
C13A H13A 0.9500
C14A C15A 1.358(14)
C14A H14A 0.9500
C15A C16A 1.463(13)
C16A C17A 1.398(13)
C17A C18A 1.379(14)
C17A H17A 0.9500
C18A C19A 1.364(14)
C18A H18A 0.9500
C19A C20A 1.374(12)
C19A H19A 0.9500
C20A H20A 0.9500
C21A C25A 1.381(12)
C21A C38A 1.437(12)
C22A C23A 1.355(12)
C22A H22A 0.9500
C23A C24A 1.363(12)
C23A H23A 0.9500
C24A C25A 1.412(13)
C24A H24A 0.9500
C25A C26A 1.439(12)
C26A C33A 1.418(13)
C27A C28A 1.414(14)
C27A C32A 1.430(15)
C28A C29A 1.357(15)
C28A H28A 0.9500
C29A C30A 1.418(19)
C29A H29A 0.9500
C30A C31A 1.368(17)
C31A C32A 1.400(13)
C31A H31A 0.9500
C33A C34A 1.464(13)
C34A C35A 1.388(13)
C34A C38A 1.393(12)
C35A C36A 1.365(14)
C35A H35A 0.9500
C36A C37A 1.379(12)
C36A H36A 0.9500
C37A H37A 0.9500
Ru1B N2B 2.055(7)
Ru1B N1B 2.057(8)
Ru1B N4B 2.065(8)
Ru1B N3B 2.066(7)
Ru1B N6B 2.072(7)
Ru1B N5B 2.074(7)
N1B C5B 1.336(13)
N1B C1B 1.350(12)
C1B C2B 1.342(14)
C1B H1B 0.9500
N2B C10B 1.340(13)
N2B C6B 1.353(13)
C2B C3B 1.377(17)
C2B H2B 0.9500
N3B C11B 1.338(13)
N3B C15B 1.346(13)
C3B C4B 1.349(18)
C3B H3B 0.9500
N4B C20B 1.335(12)
N4B C16B 1.344(12)
C4B C5B 1.397(16)
C4B H4B 0.9500
N5B C22B 1.327(11)
N5B C21B 1.352(11)
C5B C6B 1.474(15)
N6B C37B 1.330(11)
N6B C38B 1.346(10)
C6B C7B 1.341(15)
N7B C26B 1.327(11)
N7B C27B 1.344(12)
C7B C8B 1.358(17)
C7B H7B 0.9500
N8B C33B 1.301(11)
N8B C32B 1.353(11)
C8B C9B 1.344(17)
C8B H8B 0.9500
C9B C10B 1.388(14)
C9B H9B 0.9500
C10B H10B 0.9500
C11B C12B 1.365(14)
C11B H11B 0.9500
C12B C13B 1.348(18)
C12B H12B 0.9500
C13B C14B 1.414(18)
C13B H13B 0.9500
C14B C15B 1.375(15)
C14B H14B 0.9500
C15B C16B 1.456(15)
C16B C17B 1.390(15)
C17B C18B 1.364(17)
C17B H17B 0.9500
C18B C19B 1.348(15)
C18B H18B 0.9500
C19B C20B 1.376(14)
C19B H19B 0.9500
C20B H20B 0.9500
C21B C25B 1.374(11)
C21B C38B 1.433(11)
C22B C23B 1.385(13)
C22B H22B 0.9500
C23B C24B 1.357(14)
C23B H23B 0.9500
C24B C25B 1.403(12)
C24B H24B 0.9500
C25B C26B 1.455(12)
C26B C33B 1.434(12)
C27B C32B 1.427(14)
C27B C28B 1.435(13)
C28B C29B 1.348(16)
C28B H28B 0.9500
C29B C30B 1.376(18)
C29B H29B 0.9500
C30B C31B 1.378(15)
C31B C32B 1.402(14)
C31B H31B 0.9500
C33B C34B 1.451(11)
C34B C38B 1.391(12)
C34B C35B 1.396(12)
C35B C36B 1.370(12)
C35B H35B 0.9500
C36B C37B 1.377(13)
C36B H36B 0.9500
C37B H37B 0.9500
P1A F6A 1.543(9)
P1A F1A 1.551(8)
P1A F4A 1.587(8)
P1A F3A 1.588(9)
P1A F2A 1.603(7)
P1A F5A 1.622(9)
P1B F6B 1.577(8)
P1B F3B 1.583(7)
P1B F5B 1.584(8)
P1B F2B 1.596(7)
P1B F1B 1.599(8)
P1B F4B 1.606(8)
P1C F2C 1.577(6)
P1C F6C 1.578(6)
P1C F1C 1.578(6)
P1C F5C 1.582(6)
P1C F3C 1.593(6)
P1C F4C 1.597(6)
P1D F5D 1.557(12)
P1D F4D 1.572(13)
P1D F6D 1.579(13)
P1D F3D 1.584(12)
P1D F2D 1.590(13)
P1D F1D 1.595(12)
P1D' F5D' 1.558(13)
P1D' F4D' 1.570(14)
P1D' F2D' 1.582(13)
P1D' F3D' 1.583(14)
P1D' F6D' 1.585(15)
P1D' F1D' 1.589(13)
C1S Cl1S 1.741(16)
C1S Cl2S 1.754(17)
C1S H1S1 0.9900
C1S H1S2 0.9900
C2S Cl3S 1.708(15)
C2S Cl4S 1.759(14)
C2S H2S1 0.9900
C2S H2S2 0.9900
C3S Cl5S 1.71(2)
C3S Cl6S 1.725(19)
C3S H3S1 0.9900
C3S H3S2 0.9900
C4S Cl7S 1.717(18)
C4S Cl8S 1.736(19)
C4S H4S1 0.9900
C4S H4S2 0.9900
C1E1 C2E1 1.562(18)
C1E1 H1E1 0.9800
C1E1 H1E2 0.9800
C1E1 H1E3 0.9800
C2E1 O1E1 1.374(14)
C2E1 H2E1 0.9900
C2E1 H2E2 0.9900
O1E1 C3E1 1.418(13)
C3E1 C4E1 1.467(17)
C3E1 H3E1 0.9900
C3E1 H3E2 0.9900
C4E1 H4E1 0.9800
C4E1 H4E2 0.9800
C4E1 H4E3 0.9800
C1E2 C2E2 1.54(2)
C1E2 H1E4 0.9800
C1E2 H1E5 0.9800
C1E2 H1E6 0.9800
C2E2 O1E2 1.390(18)
C2E2 H2E3 0.9900
C2E2 H2E4 0.9900
O1E2 C3E2 1.463(19)
C3E2 C4E2 1.53(2)
C3E2 H3E3 0.9900
C3E2 H3E4 0.9900
C4E2 H4E4 0.9800
C4E2 H4E5 0.9800
C4E2 H4E6 0.9800

loop_
_geom_torsion_atom_site_label_1
_geom_torsion_atom_site_label_2
_geom_torsion_atom_site_label_3
_geom_torsion_atom_site_label_4
_geom_torsion
N4A Ru1A N1A C1A 137.0(17)
N5A Ru1A N1A C1A -86.6(7)
N2A Ru1A N1A C1A 177.8(8)
N6A Ru1A N1A C1A -7.9(8)
N3A Ru1A N1A C1A 88.3(7)
N4A Ru1A N1A C5A -43(2)
N5A Ru1A N1A C5A 93.0(6)
N2A Ru1A N1A C5A -2.6(6)
N6A Ru1A N1A C5A 171.7(6)
N3A Ru1A N1A C5A -92.1(6)
N4A Ru1A N2A C10A -3.8(7)
N5A Ru1A N2A C10A 94.1(7)
N6A Ru1A N2A C10A 131.7(18)
N3A Ru1A N2A C10A -82.6(7)
N1A Ru1A N2A C10A -178.3(7)
N4A Ru1A N2A C6A 175.6(6)
N5A Ru1A N2A C6A -86.5(6)
N6A Ru1A N2A C6A -49(2)
N3A Ru1A N2A C6A 96.8(6)
N1A Ru1A N2A C6A 1.1(6)
N4A Ru1A N3A C11A 177.4(7)
N5A Ru1A N3A C11A 122(2)
N2A Ru1A N3A C11A -87.2(7)
N6A Ru1A N3A C11A 88.6(7)
N1A Ru1A N3A C11A -9.0(7)
N4A Ru1A N3A C15A -0.1(6)
N5A Ru1A N3A C15A -55(2)
N2A Ru1A N3A C15A 95.2(6)
N6A Ru1A N3A C15A -89.0(6)
N1A Ru1A N3A C15A 173.4(6)
N5A Ru1A N4A C16A 174.4(6)
N2A Ru1A N4A C16A -89.6(6)
N6A Ru1A N4A C16A 95.6(6)
N3A Ru1A N4A C16A -0.1(6)
N1A Ru1A N4A C16A -50(2)
N5A Ru1A N4A C20A -6.9(6)
N2A Ru1A N4A C20A 89.1(6)
N6A Ru1A N4A C20A -85.8(6)
N3A Ru1A N4A C20A 178.6(7)
N1A Ru1A N4A C20A 129.0(18)
N4A Ru1A N5A C22A 85.2(7)
N2A Ru1A N5A C22A -10.8(7)
N6A Ru1A N5A C22A 173.8(7)
N3A Ru1A N5A C22A 140(2)
N1A Ru1A N5A C22A -88.9(7)
N4A Ru1A N5A C21A -95.1(5)
N2A Ru1A N5A C21A 168.8(5)
N6A Ru1A N5A C21A -6.6(5)
N3A Ru1A N5A C21A -41(2)
N1A Ru1A N5A C21A 90.7(5)
N4A Ru1A N6A C37A -78.1(7)
N5A Ru1A N6A C37A -175.6(7)
N2A Ru1A N6A C37A 146.1(18)
N3A Ru1A N6A C37A 0.6(7)
N1A Ru1A N6A C37A 97.1(7)
N4A Ru1A N6A C38A 103.0(5)
N5A Ru1A N6A C38A 5.5(5)
N2A Ru1A N6A C38A -33(2)
N3A Ru1A N6A C38A -178.2(5)
N1A Ru1A N6A C38A -81.8(5)
C5A N1A C1A C2A -1.0(14)
Ru1A N1A C1A C2A 178.6(7)
N1A C1A C2A C3A -0.2(16)
C1A C2A C3A C4A 1.1(17)
C2A C3A C4A C5A -0.8(17)
C1A N1A C5A C4A 1.3(13)
Ru1A N1A C5A C4A -178.3(7)
C1A N1A C5A C6A -176.7(8)
Ru1A N1A C5A C6A 3.7(10)
C3A C4A C5A N1A -0.3(15)
C3A C4A C5A C6A 177.5(10)
C10A N2A C6A C7A -0.1(13)
Ru1A N2A C6A C7A -179.6(7)
C10A N2A C6A C5A 179.9(8)
Ru1A N2A C6A C5A 0.5(10)
N1A C5A C6A N2A -2.8(12)
C4A C5A C6A N2A 179.3(9)
N1A C5A C6A C7A 177.3(9)
C4A C5A C6A C7A -0.6(15)
N2A C6A C7A C8A 0.6(15)
C5A C6A C7A C8A -179.4(9)
C6A C7A C8A C9A -0.7(15)
C7A C8A C9A C10A 0.3(15)
C6A N2A C10A C9A -0.2(13)
Ru1A N2A C10A C9A 179.1(7)
C8A C9A C10A N2A 0.1(14)
C15A N3A C11A C12A -1.5(13)
Ru1A N3A C11A C12A -179.0(7)
N3A C11A C12A C13A 1.0(15)
C11A C12A C13A C14A -0.2(16)
C12A C13A C14A C15A -0.1(17)
C11A N3A C15A C14A 1.1(13)
Ru1A N3A C15A C14A 178.9(7)
C11A N3A C15A C16A -177.4(8)
Ru1A N3A C15A C16A 0.3(9)
C13A C14A C15A N3A -0.3(16)
C13A C14A C15A C16A 178.1(10)
C20A N4A C16A C17A 1.9(13)
Ru1A N4A C16A C17A -179.3(8)
C20A N4A C16A C15A -178.5(7)
Ru1A N4A C16A C15A 0.2(10)
N3A C15A C16A N4A -0.4(12)
C14A C15A C16A N4A -178.8(9)
N3A C15A C16A C17A 179.2(9)
C14A C15A C16A C17A 0.8(16)
N4A C16A C17A C18A -0.9(16)
C15A C16A C17A C18A 179.6(10)
C16A C17A C18A C19A -1.7(17)
C17A C18A C19A C20A 3.2(16)
C16A N4A C20A C19A -0.3(12)
Ru1A N4A C20A C19A -179.0(6)
C18A C19A C20A N4A -2.3(14)
C22A N5A C21A C25A 4.0(11)
Ru1A N5A C21A C25A -175.6(6)
C22A N5A C21A C38A -173.7(7)
Ru1A N5A C21A C38A 6.7(8)
C21A N5A C22A C23A -2.8(11)
Ru1A N5A C22A C23A 176.8(6)
N5A C22A C23A C24A -0.2(12)
C22A C23A C24A C25A 2.1(11)
N5A C21A C25A C24A -2.1(11)
C38A C21A C25A C24A 175.4(7)
N5A C21A C25A C26A 178.6(7)
C38A C21A C25A C26A -3.8(10)
C23A C24A C25A C21A -1.0(11)
C23A C24A C25A C26A 178.2(7)
C27A N7A C26A C33A 0.1(11)
C27A N7A C26A C25A -179.0(7)
C21A C25A C26A N7A -175.7(7)
C24A C25A C26A N7A 5.2(11)
C21A C25A C26A C33A 5.3(11)
C24A C25A C26A C33A -173.9(7)
C26A N7A C27A C28A 178.3(8)
C26A N7A C27A C32A 0.9(11)
N7A C27A C28A C29A -178.6(8)
C32A C27A C28A C29A -1.1(13)
C27A C28A C29A C30A -1.1(14)
C28A C29A C30A C31A 1.5(14)
C29A C30A C31A C32A 0.5(14)
C33A N8A C32A C31A 179.1(8)
C33A N8A C32A C27A 1.1(11)
C30A C31A C32A N8A 179.2(8)
C30A C31A C32A C27A -2.8(13)
N7A C27A C32A N8A -1.5(12)
C28A C27A C32A N8A -178.9(8)
N7A C27A C32A C31A -179.5(8)
C28A C27A C32A C31A 3.1(12)
C32A N8A C33A C26A -0.1(11)
C32A N8A C33A C34A -179.0(7)
N7A C26A C33A N8A -0.5(12)
C25A C26A C33A N8A 178.6(7)
N7A C26A C33A C34A 178.4(7)
C25A C26A C33A C34A -2.6(11)
N8A C33A C34A C35A -1.7(12)
C26A C33A C34A C35A 179.4(7)
N8A C33A C34A C38A 177.4(7)
C26A C33A C34A C38A -1.6(11)
C38A C34A C35A C36A -0.4(12)
C33A C34A C35A C36A 178.7(8)
C34A C35A C36A C37A -0.1(13)
C38A N6A C37A C36A 1.5(12)
Ru1A N6A C37A C36A -177.3(6)
C35A C36A C37A N6A -0.5(13)
C37A N6A C38A C34A -2.0(11)
Ru1A N6A C38A C34A 177.0(6)
C37A N6A C38A C21A 177.3(7)
Ru1A N6A C38A C21A -3.8(8)
C35A C34A C38A N6A 1.4(11)
C33A C34A C38A N6A -177.7(7)
C35A C34A C38A C21A -177.8(7)
C33A C34A C38A C21A 3.1(11)
N5A C21A C38A N6A -1.9(10)
C25A C21A C38A N6A -179.7(7)
N5A C21A C38A C34A 177.3(7)
C25A C21A C38A C34A -0.4(11)
N2B Ru1B N1B C5B 4.5(6)
N4B Ru1B N1B C5B 46(2)
N3B Ru1B N1B C5B 96.4(7)
N6B Ru1B N1B C5B -167.9(6)
N5B Ru1B N1B C5B -88.6(7)
N2B Ru1B N1B C1B -176.9(7)
N4B Ru1B N1B C1B -135.3(19)
N3B Ru1B N1B C1B -85.0(7)
N6B Ru1B N1B C1B 10.7(7)
N5B Ru1B N1B C1B 90.0(7)
C5B N1B C1B C2B 1.0(13)
Ru1B N1B C1B C2B -177.5(7)
N1B Ru1B N2B C10B 175.2(8)
N4B Ru1B N2B C10B 0.6(8)
N3B Ru1B N2B C10B 79.1(8)
N6B Ru1B N2B C10B -130.3(17)
N5B Ru1B N2B C10B -94.8(7)
N1B Ru1B N2B C6B -3.4(7)
N4B Ru1B N2B C6B -177.9(7)
N3B Ru1B N2B C6B -99.5(7)
N6B Ru1B N2B C6B 51(2)
N5B Ru1B N2B C6B 86.6(7)
N1B C1B C2B C3B 0.4(14)
N2B Ru1B N3B C11B 88.9(8)
N1B Ru1B N3B C11B 10.0(8)
N4B Ru1B N3B C11B -176.4(8)
N6B Ru1B N3B C11B -86.5(8)
N5B Ru1B N3B C11B -135.1(17)
N2B Ru1B N3B C15B -95.0(7)
N1B Ru1B N3B C15B -173.9(7)
N4B Ru1B N3B C15B -0.3(7)
N6B Ru1B N3B C15B 89.5(7)
N5B Ru1B N3B C15B 41(2)
C1B C2B C3B C4B -0.9(18)
N2B Ru1B N4B C20B -84.4(8)
N1B Ru1B N4B C20B -125(2)
N3B Ru1B N4B C20B -176.6(8)
N6B Ru1B N4B C20B 88.6(7)
N5B Ru1B N4B C20B 9.3(8)
N2B Ru1B N4B C16B 89.8(7)
N1B Ru1B N4B C16B 49(2)
N3B Ru1B N4B C16B -2.4(6)
N6B Ru1B N4B C16B -97.3(7)
N5B Ru1B N4B C16B -176.6(6)
C2B C3B C4B C5B 0(2)
N2B Ru1B N5B C22B 5.7(7)
N1B Ru1B N5B C22B 84.3(7)
N4B Ru1B N5B C22B -89.9(7)
N3B Ru1B N5B C22B -130.3(18)
N6B Ru1B N5B C22B -179.8(8)
N2B Ru1B N5B C21B -179.9(5)
N1B Ru1B N5B C21B -101.3(6)
N4B Ru1B N5B C21B 84.6(6)
N3B Ru1B N5B C21B 44(2)
N6B Ru1B N5B C21B -5.3(5)
C1B N1B C5B C4B -1.8(14)
Ru1B N1B C5B C4B 176.9(8)
C1B N1B C5B C6B 176.3(8)
Ru1B N1B C5B C6B -5.0(11)
C3B C4B C5B N1B 1.3(18)
C3B C4B C5B C6B -176.7(11)
N2B Ru1B N6B C37B -140.6(17)
N1B Ru1B N6B C37B -87.2(8)
N4B Ru1B N6B C37B 88.3(8)
N3B Ru1B N6B C37B 10.0(8)
N5B Ru1B N6B C37B -176.7(8)
N2B Ru1B N6B C38B 40(2)
N1B Ru1B N6B C38B 93.5(6)
N4B Ru1B N6B C38B -91.0(6)
N3B Ru1B N6B C38B -169.3(6)
N5B Ru1B N6B C38B 4.0(6)
C10B N2B C6B C7B 4.9(15)
Ru1B N2B C6B C7B -176.4(9)
C10B N2B C6B C5B -176.9(8)
Ru1B N2B C6B C5B 1.7(11)
N1B C5B C6B C7B -179.7(11)
C4B C5B C6B C7B -1.7(18)
N1B C5B C6B N2B 2.2(13)
C4B C5B C6B N2B -179.8(10)
N2B C6B C7B C8B -3.6(18)
C5B C6B C7B C8B 178.5(11)
C6B C7B C8B C9B 1.7(18)
C7B C8B C9B C10B -1.3(17)
C6B N2B C10B C9B -4.4(14)
Ru1B N2B C10B C9B 177.0(7)
C8B C9B C10B N2B 2.7(16)
C15B N3B C11B C12B 0.3(15)
Ru1B N3B C11B C12B 176.2(8)
N3B C11B C12B C13B -0.4(17)
C11B C12B C13B C14B 0.6(18)
C12B C13B C14B C15B -0.7(17)
C11B N3B C15B C14B -0.4(14)
Ru1B N3B C15B C14B -176.7(7)
C11B N3B C15B C16B 179.1(8)
Ru1B N3B C15B C16B 2.8(10)
C13B C14B C15B N3B 0.6(15)
C13B C14B C15B C16B -178.9(10)
C20B N4B C16B C17B 0.2(13)
Ru1B N4B C16B C17B -174.3(7)
C20B N4B C16B C15B 179.1(8)
Ru1B N4B C16B C15B 4.6(10)
N3B C15B C16B N4B -4.9(12)
C14B C15B C16B N4B 174.7(9)
N3B C15B C16B C17B 174.0(9)
C14B C15B C16B C17B -6.5(15)
N4B C16B C17B C18B 1.5(15)
C15B C16B C17B C18B -177.3(10)
C16B C17B C18B C19B -1.7(17)
C17B C18B C19B C20B 0.3(16)
C16B N4B C20B C19B -1.7(13)
Ru1B N4B C20B C19B 172.3(7)
C18B C19B C20B N4B 1.5(15)
C22B N5B C21B C25B 2.5(11)
Ru1B N5B C21B C25B -172.5(6)
C22B N5B C21B C38B -179.2(7)
Ru1B N5B C21B C38B 5.8(8)
C21B N5B C22B C23B -3.2(12)
Ru1B N5B C22B C23B 171.0(6)
N5B C22B C23B C24B 2.4(13)
C22B C23B C24B C25B -0.7(13)
N5B C21B C25B C24B -0.9(11)
C38B C21B C25B C24B -179.2(7)
N5B C21B C25B C26B 179.0(7)
C38B C21B C25B C26B 0.7(11)
C23B C24B C25B C21B 0.0(12)
C23B C24B C25B C26B -179.8(8)
C27B N7B C26B C33B 1.3(11)
C27B N7B C26B C25B -178.2(7)
C21B C25B C26B N7B -175.2(7)
C24B C25B C26B N7B 4.7(11)
C21B C25B C26B C33B 5.4(11)
C24B C25B C26B C33B -174.7(8)
C26B N7B C27B C32B 3.8(11)
C26B N7B C27B C28B -177.5(8)
N7B C27B C28B C29B -176.7(8)
C32B C27B C28B C29B 2.1(13)
C27B C28B C29B C30B 1.3(15)
C28B C29B C30B C31B -2.0(16)
C29B C30B C31B C32B -0.8(15)
C33B N8B C32B C31B -177.5(8)
C33B N8B C32B C27B 2.5(11)
C30B C31B C32B N8B -175.9(8)
C30B C31B C32B C27B 4.1(13)
N7B C27B C32B N8B -6.0(12)
C28B C27B C32B N8B 175.3(8)
N7B C27B C32B C31B 174.0(8)
C28B C27B C32B C31B -4.8(12)
C32B N8B C33B C26B 2.6(11)
C32B N8B C33B C34B -175.6(7)
N7B C26B C33B N8B -4.8(12)
C25B C26B C33B N8B 174.7(7)
N7B C26B C33B C34B 173.4(7)
C25B C26B C33B C34B -7.2(10)
N8B C33B C34B C38B -178.7(7)
C26B C33B C34B C38B 3.1(11)
N8B C33B C34B C35B 2.7(11)
C26B C33B C34B C35B -175.5(7)
C38B C34B C35B C36B 1.3(11)
C33B C34B C35B C36B 180.0(8)
C34B C35B C36B C37B -3.3(13)
C38B N6B C37B C36B -1.3(13)
Ru1B N6B C37B C36B 179.4(7)
C35B C36B C37B N6B 3.4(14)
C37B N6B C38B C34B -0.8(12)
Ru1B N6B C38B C34B 178.6(6)
C37B N6B C38B C21B 178.4(8)
Ru1B N6B C38B C21B -2.2(9)
C35B C34B C38B N6B 0.7(11)
C33B C34B C38B N6B -177.9(7)
C35B C34B C38B C21B -178.4(7)
C33B C34B C38B C21B 2.9(11)
N5B C21B C38B N6B -2.5(10)
C25B C21B C38B N6B 175.9(7)
N5B C21B C38B C34B 176.8(7)
C25B C21B C38B C34B -4.9(11)
C1E1 C2E1 O1E1 C3E1 -174.5(11)
C2E1 O1E1 C3E1 C4E1 179.1(12)
C1E2 C2E2 O1E2 C3E2 -171.5(16)
C2E2 O1E2 C3E2 C4E2 -176.1(19)

loop_
_platon_squeeze_void_nr
_platon_squeeze_void_average_x
_platon_squeeze_void_average_y
_platon_squeeze_void_average_z
_platon_squeeze_void_volume
_platon_squeeze_void_count_electrons
_platon_squeeze_void_content
1 0.256 0.732 0.743 12 2 ' '
2 0.500 -0.000 0.500 76 20 ' '
3 0.743 0.268 0.257 12 2 ' '
